data_2220532
loop_
_publ_author_name
'Zadykowicz, Beata'
'Wera, Micha\/l'
'Sikorski, Artur'
'B\/la\.zejowski, Jerzy'

_publ_section_title
;
 9-Ethyl-10-methylacridinium trifluoromethanesulfonate
;
_journal_coeditor_code HK2577
_journal_issue 1
_journal_name_full 'Acta Crystallographica Section E'
_journal_page_first o30
_journal_page_last o31
_journal_paper_doi 10.1107/S1600536808039676
_journal_volume 65
_journal_year 2009
_chemical_formula_iupac 'C16 H16 N +, C F3 S O3 -'
_chemical_formula_moiety 'C16 H16 N +, C F3 O3 S -'
_chemical_formula_sum 'C17 H16 F3 N O3 S'
_chemical_formula_weight 371.37
_chemical_name_systematic
;
9-Ethyl-10-methylacridinium trifluoromethanesulfonate
;
_space_group_IT_number 2
_symmetry_cell_setting triclinic
_symmetry_space_group_name_Hall '-P 1'
_symmetry_space_group_name_H-M 'P -1'
_atom_sites_solution_hydrogens geom
_atom_sites_solution_primary direct
_atom_sites_solution_secondary difmap
_audit_creation_method SHELXL-97
_cell_angle_alpha 76.76(3)
_cell_angle_beta 74.04(3)
_cell_angle_gamma 82.14(3)
_cell_formula_units_Z 2
_cell_length_a 7.771(2)
_cell_length_b 9.440(2)
_cell_length_c 11.898(2)
_cell_measurement_reflns_used 2857
_cell_measurement_temperature 295(2)
_cell_measurement_theta_max 25.00
_cell_measurement_theta_min 3.14
_cell_volume 814.3(3)
_computing_cell_refinement 'CrysAlis RED (Oxford Diffraction, 2008)'
_computing_data_collection 'CrysAlis CCD (Oxford Diffraction, 2008)'
_computing_data_reduction 'CrysAlis RED (Oxford Diffraction, 2008)'
_computing_molecular_graphics 'ORTEPII (Johnson, 1976)'
_computing_publication_material 'SHELXL97 (Sheldrick, 2008) and PLATON (Spek, 2003)'
_computing_structure_refinement 'SHELXL97 (Sheldrick, 2008)'
_computing_structure_solution 'SHELXS97 (Sheldrick, 2008)'
_diffrn_ambient_temperature 295(2)
_diffrn_detector_area_resol_mean 10.4002
_diffrn_measured_fraction_theta_full 0.995
_diffrn_measured_fraction_theta_max 0.995
_diffrn_measurement_device_type 'Oxford Diffraction GEMINI R ULTRA Ruby CCD'
_diffrn_measurement_method \w
_diffrn_radiation_monochromator graphite
_diffrn_radiation_source 'Enhance (Mo) X-ray Source'
_diffrn_radiation_type MoK\a
_diffrn_radiation_wavelength 0.71073
_diffrn_reflns_av_R_equivalents 0.0197
_diffrn_reflns_av_sigmaI/netI 0.0260
_diffrn_reflns_limit_h_max 8
_diffrn_reflns_limit_h_min -9
_diffrn_reflns_limit_k_max 11
_diffrn_reflns_limit_k_min -8
_diffrn_reflns_limit_l_max 14
_diffrn_reflns_limit_l_min -13
_diffrn_reflns_number 7781
_diffrn_reflns_theta_full 25.00
_diffrn_reflns_theta_max 25.00
_diffrn_reflns_theta_min 3.14
_exptl_absorpt_coefficient_mu 0.248
_exptl_absorpt_correction_T_max 0.988
_exptl_absorpt_correction_T_min 0.87020
_exptl_absorpt_correction_type multi-scan
_exptl_absorpt_process_details '(CrysAlis RED; Oxford Diffraction, 2008)'
_exptl_crystal_colour pale-yellow
_exptl_crystal_density_diffrn 1.515
_exptl_crystal_density_method 'not measured'
_exptl_crystal_description plate
_exptl_crystal_F_000 384
_exptl_crystal_size_max 0.5
_exptl_crystal_size_mid 0.5
_exptl_crystal_size_min 0.05
_refine_diff_density_max 0.215
_refine_diff_density_min -0.250
_refine_ls_extinction_coef 0.014(3)
_refine_ls_extinction_expression Fc^*^=kFc[1+0.001xFc^2^\l^3^/sin(2\q)]^-1/4^
_refine_ls_extinction_method 'SHELXL97 (Sheldrick, 2008)'
_refine_ls_goodness_of_fit_ref 1.078
_refine_ls_hydrogen_treatment constr
_refine_ls_matrix_type full
_refine_ls_number_parameters 229
_refine_ls_number_reflns 2857
_refine_ls_number_restraints 0
_refine_ls_restrained_S_all 1.078
_refine_ls_R_factor_all 0.0508
_refine_ls_R_factor_gt 0.0346
_refine_ls_shift/su_max 0.000
_refine_ls_shift/su_mean 0.000
_refine_ls_structure_factor_coef Fsqd
_refine_ls_weighting_details 'calc w=1/[\s^2^(Fo^2^)+(0.0604P)^2^+0.0136P] where P=(Fo^2^+2Fc^2^)/3'
_refine_ls_weighting_scheme calc
_refine_ls_wR_factor_gt 0.0986
_refine_ls_wR_factor_ref 0.1022
_reflns_number_gt 2078
_reflns_number_total 2857
_reflns_threshold_expression I>2\s(I)
_cod_data_source_file hk2577.cif
_cod_data_source_block I
_cod_database_code 2220532
_cod_database_fobs_code 2220532

loop_
_symmetry_equiv_pos_as_xyz
'x, y, z'
'-x, -y, -z'

loop_
_atom_site_type_symbol
_atom_site_label
_atom_site_fract_x
_atom_site_fract_y
_atom_site_fract_z
_atom_site_U_iso_or_equiv
_atom_site_adp_type
_atom_site_calc_flag
_atom_site_refinement_flags
_atom_site_occupancy
_atom_site_disorder_assembly
_atom_site_disorder_group
C C1 0.3057(2) 0.6242(2) 0.97192(18) 0.0479(5) Uani d . 1 . .
H H1 0.3455 0.7172 0.9413 0.057 Uiso calc R 1 . .
C C2 0.2727(3) 0.5708(2) 1.09064(19) 0.0541(5) Uani d . 1 . .
H H2 0.2876 0.6276 1.1411 0.065 Uiso calc R 1 . .
C C3 0.2161(3) 0.4299(2) 1.13769(19) 0.0551(5) Uani d . 1 . .
H H3 0.1946 0.3940 1.2195 0.066 Uiso calc R 1 . .
C C4 0.1918(3) 0.3445(2) 1.06641(18) 0.0490(5) Uani d . 1 . .
H H4 0.1571 0.2503 1.0993 0.059 Uiso calc R 1 . .
C C5 0.1504(3) 0.2917(2) 0.68005(19) 0.0526(5) Uani d . 1 . .
H H5 0.1046 0.2013 0.7141 0.063 Uiso calc R 1 . .
C C6 0.1686(3) 0.3478(2) 0.5618(2) 0.0616(6) Uani d . 1 . .
H H6 0.1340 0.2947 0.5159 0.074 Uiso calc R 1 . .
C C7 0.2377(3) 0.4825(2) 0.50750(19) 0.0594(6) Uani d . 1 . .
H H7 0.2505 0.5175 0.4262 0.071 Uiso calc R 1 . .
C C8 0.2859(3) 0.5621(2) 0.57323(17) 0.0509(5) Uani d . 1 . .
H H8 0.3312 0.6522 0.5364 0.061 Uiso calc R 1 . .
C C9 0.3131(2) 0.59454(18) 0.76881(17) 0.0397(4) Uani d . 1 . .
N N10 0.18592(19) 0.31700(15) 0.86993(13) 0.0387(4) Uani d . 1 . .
C C11 0.2806(2) 0.54049(18) 0.89252(17) 0.0394(4) Uani d . 1 . .
C C12 0.2190(2) 0.39871(18) 0.94283(16) 0.0388(4) Uani d . 1 . .
C C13 0.2688(2) 0.51098(19) 0.69798(16) 0.0398(4) Uani d . 1 . .
C C14 0.2018(2) 0.37195(19) 0.75118(17) 0.0397(4) Uani d . 1 . .
C C15 0.1358(3) 0.1658(2) 0.92047(19) 0.0548(5) Uani d . 1 . .
H H15A 0.1862 0.1064 0.8619 0.082 Uiso calc R 1 . .
H H15B 0.0074 0.1650 0.9426 0.082 Uiso calc R 1 . .
H H15C 0.1813 0.1277 0.9897 0.082 Uiso calc R 1 . .
C C16 0.3835(3) 0.7413(2) 0.71458(19) 0.0492(5) Uani d . 1 . .
H H16A 0.4536 0.7416 0.6333 0.059 Uiso calc R 1 . .
H H16B 0.4621 0.7601 0.7594 0.059 Uiso calc R 1 . .
C C17 0.2316(3) 0.8623(2) 0.7141(2) 0.0590(6) Uani d . 1 . .
H H17A 0.2808 0.9541 0.6753 0.088 Uiso calc R 1 . .
H H17B 0.1670 0.8665 0.7948 0.088 Uiso calc R 1 . .
H H17C 0.1515 0.8423 0.6720 0.088 Uiso calc R 1 . .
C C18 0.2605(3) 0.9709(2) 0.36020(18) 0.0563(5) Uani d . 1 . .
F F19 0.12725(18) 0.89034(15) 0.42780(11) 0.0835(4) Uani d . 1 . .
F F20 0.19886(19) 1.11050(15) 0.35499(12) 0.0838(4) Uani d . 1 . .
F F21 0.3880(2) 0.94796(18) 0.41894(12) 0.0913(5) Uani d . 1 . .
S S22 0.34301(7) 0.92827(5) 0.21309(4) 0.0488(2) Uani d . 1 . .
O O23 0.4120(2) 0.77973(17) 0.23799(17) 0.0817(5) Uani d . 1 . .
O O24 0.18424(19) 0.95139(17) 0.17045(13) 0.0650(4) Uani d . 1 . .
O O25 0.47217(19) 1.03268(17) 0.15403(13) 0.0688(5) Uani d . 1 . .

loop_
_atom_site_aniso_label
_atom_site_aniso_U_11
_atom_site_aniso_U_22
_atom_site_aniso_U_33
_atom_site_aniso_U_12
_atom_site_aniso_U_13
_atom_site_aniso_U_23
C1 0.0441(11) 0.0382(11) 0.0692(14) -0.0014(8) -0.0219(10) -0.0183(10)
C2 0.0527(13) 0.0543(13) 0.0663(14) 0.0040(10) -0.0248(11) -0.0271(11)
C3 0.0548(13) 0.0607(14) 0.0535(12) 0.0015(10) -0.0206(10) -0.0138(10)
C4 0.0473(12) 0.0422(11) 0.0587(13) -0.0025(9) -0.0182(9) -0.0072(9)
C5 0.0559(13) 0.0417(12) 0.0660(14) -0.0073(9) -0.0171(10) -0.0182(10)
C6 0.0667(15) 0.0633(15) 0.0669(15) -0.0079(12) -0.0235(12) -0.0275(12)
C7 0.0609(14) 0.0682(15) 0.0523(12) -0.0046(11) -0.0177(11) -0.0147(11)
C8 0.0478(12) 0.0491(12) 0.0555(13) -0.0064(9) -0.0130(10) -0.0083(10)
C9 0.0296(10) 0.0320(10) 0.0584(12) -0.0004(7) -0.0121(8) -0.0107(8)
N10 0.0355(8) 0.0285(8) 0.0541(10) -0.0026(6) -0.0129(7) -0.0103(7)
C11 0.0288(9) 0.0336(10) 0.0600(12) 0.0019(7) -0.0154(8) -0.0155(8)
C12 0.0305(9) 0.0329(10) 0.0557(12) 0.0018(7) -0.0145(8) -0.0124(8)
C13 0.0318(10) 0.0346(10) 0.0540(11) -0.0005(7) -0.0108(8) -0.0124(8)
C14 0.0330(10) 0.0340(10) 0.0547(12) 0.0009(7) -0.0125(8) -0.0146(8)
C15 0.0676(14) 0.0329(11) 0.0676(13) -0.0116(10) -0.0219(11) -0.0070(9)
C16 0.0468(12) 0.0394(11) 0.0621(12) -0.0107(9) -0.0124(9) -0.0093(9)
C17 0.0638(14) 0.0367(12) 0.0740(14) -0.0036(10) -0.0152(11) -0.0091(10)
C18 0.0564(13) 0.0557(14) 0.0565(13) -0.0210(11) -0.0115(11) -0.0041(10)
F19 0.0803(10) 0.0913(11) 0.0695(9) -0.0423(8) 0.0020(7) -0.0019(7)
F20 0.0990(11) 0.0619(9) 0.0841(9) -0.0101(8) 0.0033(8) -0.0317(7)
F21 0.0951(11) 0.1268(13) 0.0649(9) -0.0367(10) -0.0363(8) -0.0091(8)
S22 0.0461(3) 0.0466(3) 0.0603(3) -0.0064(2) -0.0172(2) -0.0179(2)
O23 0.0841(12) 0.0528(10) 0.1235(14) 0.0168(8) -0.0476(11) -0.0355(9)
O24 0.0598(9) 0.0738(10) 0.0708(9) -0.0122(8) -0.0342(8) -0.0078(8)
O25 0.0612(10) 0.0840(11) 0.0630(9) -0.0324(8) 0.0022(7) -0.0248(8)

loop_
_atom_type_symbol
_atom_type_description
_atom_type_scat_dispersion_real
_atom_type_scat_dispersion_imag
_atom_type_scat_source
C C 0.0033 0.0016 'International Tables Vol C Tables 4.2.6.8 and 6.1.1.4'
H H 0.0000 0.0000 'International Tables Vol C Tables 4.2.6.8 and 6.1.1.4'
N N 0.0061 0.0033 'International Tables Vol C Tables 4.2.6.8 and 6.1.1.4'
O O 0.0106 0.0060 'International Tables Vol C Tables 4.2.6.8 and 6.1.1.4'
F F 0.0171 0.0103 'International Tables Vol C Tables 4.2.6.8 and 6.1.1.4'
S S 0.1246 0.1234 'International Tables Vol C Tables 4.2.6.8 and 6.1.1.4'

loop_
_geom_angle_atom_site_label_1
_geom_angle_atom_site_label_2
_geom_angle_atom_site_label_3
_geom_angle_site_symmetry_1
_geom_angle_site_symmetry_3
_geom_angle
_geom_angle_publ_flag
C2 C1 C11 . . 121.23(19) ?
C2 C1 H1 . . 119.4 ?
C11 C1 H1 . . 119.4 ?
C1 C2 C3 . . 120.02(18) ?
C1 C2 H2 . . 120.0 ?
C3 C2 H2 . . 120.0 ?
C4 C3 C2 . . 121.4(2) ?
C4 C3 H3 . . 119.3 ?
C2 C3 H3 . . 119.3 ?
C3 C4 C12 . . 120.01(19) ?
C3 C4 H4 . . 120.0 ?
C12 C4 H4 . . 120.0 ?
C6 C5 C14 . . 119.59(19) ?
C6 C5 H5 . . 120.2 ?
C14 C5 H5 . . 120.2 ?
C5 C6 C7 . . 121.87(18) ?
C5 C6 H6 . . 119.1 ?
C7 C6 H6 . . 119.1 ?
C8 C7 C6 . . 119.9(2) ?
C8 C7 H7 . . 120.1 ?
C6 C7 H7 . . 120.1 ?
C7 C8 C13 . . 121.37(19) ?
C7 C8 H8 . . 119.3 ?
C13 C8 H8 . . 119.3 ?
C11 C9 C13 . . 118.54(16) ?
C11 C9 C16 . . 120.65(16) ?
C13 C9 C16 . . 120.72(17) ?
C14 N10 C12 . . 121.38(15) ?
C14 N10 C15 . . 119.21(14) ?
C12 N10 C15 . . 119.40(16) ?
C9 C11 C12 . . 120.23(15) ?
C9 C11 C1 . . 122.06(17) ?
C12 C11 C1 . . 117.71(18) ?
N10 C12 C4 . . 120.96(17) ?
N10 C12 C11 . . 119.48(17) ?
C4 C12 C11 . . 119.55(16) ?
C9 C13 C14 . . 119.89(17) ?
C9 C13 C8 . . 122.18(17) ?
C14 C13 C8 . . 117.92(16) ?
N10 C14 C5 . . 120.50(17) ?
N10 C14 C13 . . 120.14(15) ?
C5 C14 C13 . . 119.36(18) ?
N10 C15 H15A . . 109.5 ?
N10 C15 H15B . . 109.5 ?
H15A C15 H15B . . 109.5 ?
N10 C15 H15C . . 109.5 ?
H15A C15 H15C . . 109.5 ?
H15B C15 H15C . . 109.5 ?
C9 C16 C17 . . 111.60(16) ?
C9 C16 H16A . . 109.3 ?
C17 C16 H16A . . 109.3 ?
C9 C16 H16B . . 109.3 ?
C17 C16 H16B . . 109.3 ?
H16A C16 H16B . . 108.0 ?
C16 C17 H17A . . 109.5 ?
C16 C17 H17B . . 109.5 ?
H17A C17 H17B . . 109.5 ?
C16 C17 H17C . . 109.5 ?
H17A C17 H17C . . 109.5 ?
H17B C17 H17C . . 109.5 ?
F21 C18 F19 . . 106.83(16) ?
F21 C18 F20 . . 106.57(17) ?
F19 C18 F20 . . 107.29(19) ?
F21 C18 S22 . . 112.10(16) ?
F19 C18 S22 . . 112.04(14) ?
F20 C18 S22 . . 111.67(14) ?
O23 S22 O25 . . 116.29(11) ?
O23 S22 O24 . . 115.01(10) ?
O25 S22 O24 . . 114.73(10) ?
O23 S22 C18 . . 102.68(11) ?
O25 S22 C18 . . 102.77(9) ?
O24 S22 C18 . . 102.49(10) ?

loop_
_geom_bond_atom_site_label_1
_geom_bond_atom_site_label_2
_geom_bond_site_symmetry_2
_geom_bond_distance
_geom_bond_publ_flag
C1 C2 . 1.351(3) ?
C1 C11 . 1.428(2) ?
C1 H1 . 0.9300 ?
C2 C3 . 1.399(3) ?
C2 H2 . 0.9300 ?
C3 C4 . 1.359(3) ?
C3 H3 . 0.9300 ?
C4 C12 . 1.408(3) ?
C4 H4 . 0.9300 ?
C5 C6 . 1.360(3) ?
C5 C14 . 1.418(3) ?
C5 H5 . 0.9300 ?
C6 C7 . 1.394(3) ?
C6 H6 . 0.9300 ?
C7 C8 . 1.351(3) ?
C7 H7 . 0.9300 ?
C8 C13 . 1.426(3) ?
C8 H8 . 0.9300 ?
C9 C11 . 1.406(3) ?
C9 C13 . 1.411(2) ?
C9 C16 . 1.496(3) ?
N10 C14 . 1.366(2) ?
N10 C12 . 1.377(2) ?
N10 C15 . 1.477(2) ?
C11 C12 . 1.424(2) ?
C13 C14 . 1.421(3) ?
C15 H15A . 0.9600 ?
C15 H15B . 0.9600 ?
C15 H15C . 0.9600 ?
C16 C17 . 1.526(3) ?
C16 H16A . 0.9700 ?
C16 H16B . 0.9700 ?
C17 H17A . 0.9600 ?
C17 H17B . 0.9600 ?
C17 H17C . 0.9600 ?
F19 C18 . 1.332(2) ?
F20 C18 . 1.333(3) ?
F21 C18 . 1.331(2) ?
S22 O25 . 1.4276(15) ?
S22 O24 . 1.4308(14) ?
S22 C18 . 1.809(2) ?
O23 S22 . 1.4257(16) ?

loop_
_geom_hbond_atom_site_label_D
_geom_hbond_atom_site_label_H
_geom_hbond_atom_site_label_A
_geom_hbond_site_symmetry_D
_geom_hbond_site_symmetry_H
_geom_hbond_site_symmetry_A
_geom_hbond_distance_DH
_geom_hbond_distance_HA
_geom_hbond_distance_DA
_geom_hbond_angle_DHA
_geom_hbond_publ_flag
C2 H2 O23 1_555 1_555 1_556 0.93 2.47 3.369(3) 164 y
C15 H15C O24 1_555 1_555 1_546 0.96 2.40 3.276(3) 151 y
C16 H16B O25 1_555 1_555 2_676 0.97 2.58 3.377(3) 140 y

loop_
_geom_torsion_atom_site_label_1
_geom_torsion_atom_site_label_2
_geom_torsion_atom_site_label_3
_geom_torsion_atom_site_label_4
_geom_torsion_site_symmetry_1
_geom_torsion_site_symmetry_2
_geom_torsion_site_symmetry_3
_geom_torsion_site_symmetry_4
_geom_torsion
_geom_torsion_publ_flag
C11 C1 C2 C3 . . . . 1.2(3) ?
C1 C2 C3 C4 . . . . -0.5(3) ?
C2 C3 C4 C12 . . . . -1.7(3) ?
C14 C5 C6 C7 . . . . 0.3(3) ?
C5 C6 C7 C8 . . . . -1.1(3) ?
C6 C7 C8 C13 . . . . 0.4(3) ?
C13 C9 C11 C12 . . . . 5.4(2) ?
C16 C9 C11 C12 . . . . -178.00(15) ?
C13 C9 C11 C1 . . . . -174.00(16) ?
C16 C9 C11 C1 . . . . 2.6(3) ?
C2 C1 C11 C9 . . . . 179.61(16) ?
C2 C1 C11 C12 . . . . 0.2(3) ?
C14 N10 C12 C4 . . . . 176.08(16) ?
C15 N10 C12 C4 . . . . -5.2(2) ?
C14 N10 C12 C11 . . . . -3.5(2) ?
C15 N10 C12 C11 . . . . 175.24(16) ?
C3 C4 C12 N10 . . . . -176.51(16) ?
C3 C4 C12 C11 . . . . 3.1(3) ?
C9 C11 C12 N10 . . . . -2.2(2) ?
C1 C11 C12 N10 . . . . 177.29(15) ?
C9 C11 C12 C4 . . . . 178.25(16) ?
C1 C11 C12 C4 . . . . -2.3(2) ?
C11 C9 C13 C14 . . . . -3.3(3) ?
C16 C9 C13 C14 . . . . -179.86(15) ?
C11 C9 C13 C8 . . . . 175.63(15) ?
C16 C9 C13 C8 . . . . -0.9(3) ?
C7 C8 C13 C9 . . . . -177.97(18) ?
C7 C8 C13 C14 . . . . 1.0(3) ?
C12 N10 C14 C5 . . . . -173.83(16) ?
C15 N10 C14 C5 . . . . 7.4(3) ?
C12 N10 C14 C13 . . . . 5.7(2) ?
C15 N10 C14 C13 . . . . -173.07(16) ?
C6 C5 C14 N10 . . . . -179.46(17) ?
C6 C5 C14 C13 . . . . 1.0(3) ?
C9 C13 C14 N10 . . . . -2.2(3) ?
C8 C13 C14 N10 . . . . 178.83(16) ?
C9 C13 C14 C5 . . . . 177.31(17) ?
C8 C13 C14 C5 . . . . -1.7(3) ?
C11 C9 C16 C17 . . . . -87.9(2) ?
C13 C9 C16 C17 . . . . 88.5(2) ?
O23 S22 C18 F21 . . . . 56.86(17) ?
O25 S22 C18 F21 . . . . -64.24(17) ?
O24 S22 C18 F21 . . . . 176.45(14) ?
O23 S22 C18 F19 . . . . -63.24(18) ?
O25 S22 C18 F19 . . . . 175.66(15) ?
O24 S22 C18 F19 . . . . 56.35(18) ?
O23 S22 C18 F20 . . . . 176.37(14) ?
O25 S22 C18 F20 . . . . 55.27(17) ?
O24 S22 C18 F20 . . . . -64.04(16) ?

loop_
_cod_related_entry_id
_cod_related_entry_database
_cod_related_entry_code
1 ChemSpider 30655687
